data_7007463
loop_
_publ_author_name
'Jeffery, Stephen P.'
'Green, Kayla N.'
'Rampersad, Marilyn V.'
'Reibenspies, Joseph H.'
'Darensbourg, Marcetta Y.'

_publ_section_title
;
 NiN(2)S(2) complexes as metallodithiolate ligands to Rh(I), Rh(II) and
 Rh(III).
;
_journal_issue 35
_journal_name_full 'Dalton transactions (Cambridge, England : 2003)'
_journal_page_first 4244
_journal_page_last 4252
_journal_paper_doi 10.1039/b605768c
_journal_year 2006
_chemical_formula_sum 'C52 H84 F12 N14 Ni4 O8 Rh2 S8'
_chemical_formula_weight 1930.46
_chemical_name_systematic
;
?
;
_space_group_IT_number 2
_symmetry_cell_setting triclinic
_symmetry_space_group_name_Hall '-P 1'
_symmetry_space_group_name_H-M 'P -1'
_atom_sites_solution_hydrogens geom
_atom_sites_solution_primary direct
_atom_sites_solution_secondary difmap
_audit_creation_method SHELXL-97
_cell_angle_alpha 102.397(4)
_cell_angle_beta 94.325(4)
_cell_angle_gamma 118.550(4)
_cell_formula_units_Z 1
_cell_length_a 12.611(3)
_cell_length_b 12.738(3)
_cell_length_c 13.248(3)
_cell_measurement_reflns_used 935
_cell_measurement_temperature 110(2)
_cell_measurement_theta_max 27.50
_cell_measurement_theta_min 2.72
_cell_volume 1786.0(7)
_computing_cell_refinement 'Bruker SMART'
_computing_data_collection 'Bruker SMART'
_computing_data_reduction 'Bruker SAINT'
_computing_molecular_graphics 'Bruker SHELXTL'
_computing_publication_material 'Bruker SHELXTL'
_computing_structure_refinement 'SHELXL-97 (Sheldrick, 1997)'
_computing_structure_solution 'SHELXS-97 (Sheldrick, 1990)'
_diffrn_ambient_temperature 110(2)
_diffrn_measured_fraction_theta_full 0.979
_diffrn_measured_fraction_theta_max 0.979
_diffrn_measurement_device_type 'CCD area detector'
_diffrn_measurement_method 'phi and omega scans'
_diffrn_radiation_monochromator graphite
_diffrn_radiation_source 'fine-focus sealed tube'
_diffrn_radiation_type MoK\a
_diffrn_radiation_wavelength 0.71073
_diffrn_reflns_av_R_equivalents 0.0131
_diffrn_reflns_av_sigmaI/netI 0.0210
_diffrn_reflns_limit_h_max 14
_diffrn_reflns_limit_h_min -9
_diffrn_reflns_limit_k_max 12
_diffrn_reflns_limit_k_min -15
_diffrn_reflns_limit_l_max 15
_diffrn_reflns_limit_l_min -15
_diffrn_reflns_number 9336
_diffrn_reflns_theta_full 25.00
_diffrn_reflns_theta_max 25.00
_diffrn_reflns_theta_min 1.88
_exptl_absorpt_coefficient_mu 1.807
_exptl_absorpt_correction_T_max 0.7138
_exptl_absorpt_correction_T_min 0.6131
_exptl_absorpt_correction_type multi-scan
_exptl_absorpt_process_details sadabs
_exptl_crystal_colour red-orange
_exptl_crystal_density_diffrn 1.795
_exptl_crystal_density_meas 0
_exptl_crystal_density_method 'not measured'
_exptl_crystal_description block
_exptl_crystal_F_000 982
_exptl_crystal_size_max 0.30
_exptl_crystal_size_mid 0.20
_exptl_crystal_size_min 0.20
_refine_diff_density_max 2.051
_refine_diff_density_min -0.712
_refine_diff_density_rms 0.118
_refine_ls_extinction_method none
_refine_ls_goodness_of_fit_ref 1.029
_refine_ls_hydrogen_treatment constr
_refine_ls_matrix_type full
_refine_ls_number_parameters 498
_refine_ls_number_reflns 6143
_refine_ls_number_restraints 12
_refine_ls_restrained_S_all 1.031
_refine_ls_R_factor_all 0.0468
_refine_ls_R_factor_gt 0.0433
_refine_ls_shift/su_max 0.282
_refine_ls_shift/su_mean 0.018
_refine_ls_structure_factor_coef Fsqd
_refine_ls_weighting_details 'calc w=1/[\s^2^(Fo^2^)+(0.0818P)^2^+3.4578P] where P=(Fo^2^+2Fc^2^)/3'
_refine_ls_weighting_scheme calc
_refine_ls_wR_factor_gt 0.1149
_refine_ls_wR_factor_ref 0.1197
_reflns_number_gt 5564
_reflns_number_total 6143
_reflns_threshold_expression >2sigma(I)
_cod_data_source_file b605768c.txt
_cod_data_source_block rh
_cod_depositor_comments
;
The following automatic conversions were performed:
'_symmetry_cell_setting' value 'Triclinic' changed to 'triclinic'
according to '/home/saulius/struct/CIF-dictionaries/cif_core.dic'
dictionary named 'cif_core.dic' version 2.4.1 from 2010-06-29.

Automatic conversion script
Id: cif_fix_enum 1527 2010-12-29 10:47:43Z saulius 
;
_cod_original_cell_volume 1786.0(8)
_cod_original_sg_symbol_H-M P-1
_cod_database_code 7007463

loop_
_symmetry_equiv_pos_as_xyz
'x, y, z'
'-x, -y, -z'

loop_
_atom_site_label
_atom_site_type_symbol
_atom_site_fract_x
_atom_site_fract_y
_atom_site_fract_z
_atom_site_U_iso_or_equiv
_atom_site_adp_type
_atom_site_occupancy
_atom_site_symmetry_multiplicity
_atom_site_calc_flag
_atom_site_refinement_flags
_atom_site_disorder_assembly
_atom_site_disorder_group
Rh1 Rh 0.03524(2) 0.41301(2) 0.02134(2) 0.02091(11) Uani 1 1 d . . .
Ni1 Ni 0.27323(4) 0.65580(4) -0.08513(4) 0.02455(14) Uani 1 1 d . . .
Ni2 Ni 0.14079(4) 0.69093(4) 0.25963(4) 0.02568(14) Uani 1 1 d . . .
S1 S 0.17081(9) 0.73482(9) -0.01796(8) 0.0290(2) Uani 1 1 d . . .
S2 S 0.24489(8) 0.55132(9) 0.02612(7) 0.0269(2) Uani 1 1 d . . .
S3 S -0.00689(8) 0.67919(9) 0.16008(7) 0.0245(2) Uani 1 1 d . . .
S4 S 0.06576(9) 0.49521(9) 0.20572(7) 0.0262(2) Uani 1 1 d . . .
N1 N 0.3136(3) 0.7503(3) -0.1847(3) 0.0362(8) Uani 1 1 d . . .
N2 N 0.3733(4) 0.5961(3) -0.1489(3) 0.0396(9) Uani 1 1 d . . .
N3 N 0.2146(3) 0.8673(3) 0.3187(3) 0.0375(8) Uani 1 1 d . . .
N4 N 0.2730(3) 0.7136(3) 0.3595(3) 0.0389(8) Uani 1 1 d . . .
N5 N 0.0889(3) 0.2827(3) 0.0555(2) 0.0265(7) Uani 1 1 d . . .
C1 C 0.1700(5) 0.8106(5) -0.1238(4) 0.0476(12) Uani 1 1 d . . .
H1A H 0.1013 0.7503 -0.1845 0.057 Uiso 1 1 calc R . .
H1B H 0.1584 0.8823 -0.0966 0.057 Uiso 1 1 calc R . .
C2 C 0.2876(6) 0.8529(5) -0.1571(4) 0.0536(13) Uani 1 1 d . . .
H2A H 0.3544 0.9226 -0.0993 0.064 Uiso 1 1 calc R . .
H2B H 0.2853 0.8840 -0.2191 0.064 Uiso 1 1 calc R . .
C3 C 0.2431(5) 0.6608(4) -0.2905(3) 0.0413(10) Uani 1 1 d . . .
H3A H 0.2529 0.7082 -0.3428 0.050 Uiso 1 1 calc R . .
H3B H 0.1543 0.6155 -0.2885 0.050 Uiso 1 1 calc R . .
C4 C 0.2829(5) 0.5681(5) -0.3264(4) 0.0459(11) Uani 1 1 d . . .
H4A H 0.2209 0.5027 -0.3893 0.055 Uiso 1 1 calc R . .
H4B H 0.3617 0.6111 -0.3497 0.055 Uiso 1 1 calc R . .
C5 C 0.3007(5) 0.5054(5) -0.2508(4) 0.0448(11) Uani 1 1 d . . .
H5A H 0.2193 0.4430 -0.2416 0.054 Uiso 1 1 calc R . .
H5B H 0.3436 0.4612 -0.2788 0.054 Uiso 1 1 calc R . .
C6 C 0.4521(5) 0.8008(5) -0.1841(4) 0.0562(14) Uani 1 1 d . . .
H6A H 0.5023 0.8826 -0.1300 0.067 Uiso 1 1 calc R . .
H6B H 0.4691 0.8123 -0.2539 0.067 Uiso 1 1 calc R . .
C7 C 0.4867(4) 0.7047(4) -0.1587(4) 0.0424(11) Uani 1 1 d . . .
H7A H 0.5220 0.6776 -0.2161 0.051 Uiso 1 1 calc R . .
H7B H 0.5490 0.7439 -0.0920 0.051 Uiso 1 1 calc R . .
C8 C 0.4151(5) 0.5382(5) -0.0769(4) 0.0480(12) Uani 1 1 d . . .
H8A H 0.4471 0.4885 -0.1171 0.058 Uiso 1 1 calc R . .
H8B H 0.4823 0.6049 -0.0177 0.058 Uiso 1 1 calc R . .
C9 C 0.3127(4) 0.4597(4) -0.0364(4) 0.0380(10) Uani 1 1 d . . .
H9A H 0.3408 0.4288 0.0162 0.046 Uiso 1 1 calc R . .
H9B H 0.2499 0.3869 -0.0946 0.046 Uiso 1 1 calc R . .
C10 C 0.0604(4) 0.8492(4) 0.1838(3) 0.0323(9) Uani 1 1 d . . .
H10A H 0.1180 0.8790 0.1361 0.039 Uiso 1 1 calc R . .
H10B H -0.0057 0.8683 0.1697 0.039 Uiso 1 1 calc R . .
C11 C 0.1272(5) 0.9120(4) 0.2955(4) 0.0422(10) Uani 1 1 d . . .
H11A H 0.0676 0.8924 0.3429 0.051 Uiso 1 1 calc R . .
H11B H 0.1737 1.0035 0.3078 0.051 Uiso 1 1 calc R . .
C12 C 0.3274(4) 0.9250(4) 0.2757(4) 0.0415(10) Uani 1 1 d . . .
H12A H 0.3605 1.0160 0.2932 0.050 Uiso 1 1 calc R . .
H12B H 0.3055 0.8912 0.1978 0.050 Uiso 1 1 calc R . .
C13 C 0.4250(4) 0.9024(5) 0.3177(4) 0.0483(12) Uani 1 1 d . . .
H13A H 0.4627 0.9565 0.3913 0.058 Uiso 1 1 calc R . .
H13B H 0.4902 0.9295 0.2760 0.058 Uiso 1 1 calc R . .
C14 C 0.3867(4) 0.7721(5) 0.3176(4) 0.0418(11) Uani 1 1 d . . .
H14A H 0.3724 0.7216 0.2445 0.050 Uiso 1 1 calc R . .
H14B H 0.4543 0.7724 0.3611 0.050 Uiso 1 1 calc R . .
C15 C 0.2502(5) 0.8967(4) 0.4367(4) 0.0460(12) Uani 1 1 d . . .
H15A H 0.1809 0.8927 0.4696 0.055 Uiso 1 1 calc R . .
H15B H 0.3223 0.9820 0.4659 0.055 Uiso 1 1 calc R . .
C16 C 0.2825(4) 0.8001(5) 0.4619(3) 0.0433(11) Uani 1 1 d . . .
H16A H 0.3673 0.8439 0.5049 0.052 Uiso 1 1 calc R . .
H16B H 0.2247 0.7516 0.5029 0.052 Uiso 1 1 calc R . .
C17 C 0.2470(5) 0.5923(5) 0.3782(4) 0.0426(11) Uani 1 1 d . . .
H17A H 0.3237 0.6012 0.4144 0.051 Uiso 1 1 calc R . .
H17B H 0.1857 0.5681 0.4238 0.051 Uiso 1 1 calc R . .
C18 C 0.1984(4) 0.4949(4) 0.2749(3) 0.0344(9) Uani 1 1 d . . .
H18A H 0.1719 0.4122 0.2859 0.041 Uiso 1 1 calc R . .
H18B H 0.2631 0.5133 0.2325 0.041 Uiso 1 1 calc R . .
C19 C 0.1153(3) 0.2177(4) 0.0775(3) 0.0250(8) Uani 1 1 d . . .
C20 C 0.1468(4) 0.1296(4) 0.1090(3) 0.0329(9) Uani 1 1 d . . .
H20A H 0.1479 0.0738 0.0458 0.049 Uiso 1 1 calc R . .
H20B H 0.0850 0.0802 0.1457 0.049 Uiso 1 1 calc R . .
H20C H 0.2284 0.1764 0.1561 0.049 Uiso 1 1 calc R . .
C21 C 0.2472(4) 0.1121(4) 0.8608(4) 0.0404(10) Uani 1 1 d . . .
O1 O 0.3351(4) 0.1419(4) 0.9305(3) 0.0730(12) Uani 1 1 d . A .
O2 O 0.1354(3) 0.0470(3) 0.8568(3) 0.0428(7) Uani 1 1 d . A .
C22A C 0.2774(5) 0.1542(5) 0.7609(5) 0.0532(13) Uani 0.58(9) 1 d PD A -1
F1A F 0.203(2) 0.191(3) 0.7280(18) 0.077(5) Uani 0.58(9) 1 d PD A -1
F2A F 0.265(3) 0.060(2) 0.6816(16) 0.055(4) Uani 0.58(9) 1 d PD A -1
F3A F 0.3902(11) 0.2495(19) 0.767(3) 0.075(5) Uani 0.58(9) 1 d PD A -1
C22B C 0.2774(5) 0.1542(5) 0.7609(5) 0.0532(13) Uani 0.42(9) 1 d PD A -2
F1B F 0.1886(17) 0.164(3) 0.708(3) 0.070(6) Uani 0.42(9) 1 d PD A -2
F2B F 0.297(4) 0.074(3) 0.693(3) 0.059(6) Uani 0.42(9) 1 d PD A -2
F3B F 0.3846(18) 0.262(2) 0.787(4) 0.083(8) Uani 0.42(9) 1 d PD A -2
C23 C 0.3993(4) 0.2533(4) 0.4199(3) 0.0331(9) Uani 1 1 d . . .
O3 O 0.4793(3) 0.2274(3) 0.4436(3) 0.0426(7) Uani 1 1 d . B .
O4 O 0.3302(3) 0.2219(3) 0.3354(2) 0.0426(7) Uani 1 1 d . B .
C24A C 0.3753(6) 0.3289(7) 0.5122(4) 0.0616(16) Uani 0.41(5) 1 d PD B -1
F4A F 0.369(3) 0.425(2) 0.4930(15) 0.072(6) Uani 0.41(5) 1 d PD B -1
F5A F 0.2722(10) 0.270(2) 0.5505(13) 0.070(6) Uani 0.41(5) 1 d PD B -1
F6A F 0.460(2) 0.372(3) 0.5998(12) 0.117(10) Uani 0.41(5) 1 d PD B -1
C24B C 0.3753(6) 0.3289(7) 0.5122(4) 0.0616(16) Uani 0.59(5) 1 d PD B -2
F4B F 0.322(2) 0.388(2) 0.4828(12) 0.105(6) Uani 0.59(5) 1 d PD B -2
F5B F 0.2799(12) 0.237(2) 0.5426(13) 0.107(6) Uani 0.59(5) 1 d PD B -2
F6B F 0.4687(8) 0.4021(15) 0.5942(9) 0.078(4) Uani 0.59(5) 1 d PD B -2
N6 N -0.0059(5) 0.3254(6) 0.4556(5) 0.0759(16) Uani 1 1 d . . .
C25 C 0.0143(5) 0.2488(6) 0.4178(4) 0.0506(12) Uani 1 1 d . . .
C26 C 0.0406(5) 0.1535(6) 0.3712(5) 0.0701(18) Uani 1 1 d . . .
H26A H 0.0333 0.1028 0.4194 0.105 Uiso 1 1 calc R . .
H26B H 0.1247 0.1922 0.3583 0.105 Uiso 1 1 calc R . .
H26C H -0.0183 0.1003 0.3042 0.105 Uiso 1 1 calc R . .

loop_
_atom_site_aniso_label
_atom_site_aniso_U_11
_atom_site_aniso_U_22
_atom_site_aniso_U_33
_atom_site_aniso_U_23
_atom_site_aniso_U_13
_atom_site_aniso_U_12
Rh1 0.02294(18) 0.02130(18) 0.02087(18) 0.00671(12) 0.00319(12) 0.01292(13)
Ni1 0.0271(3) 0.0254(3) 0.0250(3) 0.0092(2) 0.00866(19) 0.0150(2)
Ni2 0.0249(3) 0.0223(3) 0.0280(3) 0.0059(2) -0.0021(2) 0.0122(2)
S1 0.0272(5) 0.0234(5) 0.0373(5) 0.0081(4) 0.0113(4) 0.0131(4)
S2 0.0228(4) 0.0300(5) 0.0287(5) 0.0114(4) 0.0021(4) 0.0133(4)
S3 0.0253(4) 0.0285(5) 0.0227(4) 0.0056(4) 0.0033(3) 0.0169(4)
S4 0.0337(5) 0.0242(5) 0.0217(4) 0.0070(4) 0.0028(4) 0.0156(4)
N1 0.045(2) 0.0303(18) 0.0324(18) 0.0153(15) 0.0134(16) 0.0152(16)
N2 0.041(2) 0.036(2) 0.049(2) 0.0139(17) 0.0214(17) 0.0229(17)
N3 0.0318(18) 0.0276(18) 0.047(2) 0.0041(16) -0.0025(16) 0.0146(15)
N4 0.0354(19) 0.0331(19) 0.042(2) 0.0078(16) -0.0065(16) 0.0163(16)
N5 0.0297(17) 0.0269(16) 0.0244(16) 0.0087(13) 0.0031(13) 0.0154(14)
C1 0.056(3) 0.040(3) 0.064(3) 0.029(2) 0.017(2) 0.031(2)
C2 0.078(4) 0.044(3) 0.054(3) 0.023(2) 0.026(3) 0.037(3)
C3 0.056(3) 0.046(3) 0.030(2) 0.0140(19) 0.0069(19) 0.031(2)
C4 0.042(2) 0.044(3) 0.053(3) 0.013(2) 0.019(2) 0.021(2)
C5 0.044(3) 0.048(3) 0.044(3) 0.007(2) 0.014(2) 0.026(2)
C6 0.069(3) 0.040(3) 0.046(3) 0.022(2) 0.022(3) 0.012(2)
C7 0.026(2) 0.050(3) 0.045(3) 0.003(2) 0.0069(18) 0.020(2)
C8 0.040(3) 0.061(3) 0.054(3) 0.023(2) 0.013(2) 0.032(2)
C9 0.047(3) 0.047(3) 0.040(2) 0.016(2) 0.0041(19) 0.038(2)
C10 0.038(2) 0.028(2) 0.041(2) 0.0103(17) 0.0078(18) 0.0245(18)
C11 0.051(3) 0.039(2) 0.042(2) 0.008(2) 0.011(2) 0.028(2)
C12 0.049(3) 0.027(2) 0.037(2) 0.0058(18) 0.011(2) 0.0122(19)
C13 0.036(2) 0.052(3) 0.042(3) 0.008(2) 0.008(2) 0.014(2)
C14 0.033(2) 0.056(3) 0.034(2) 0.006(2) 0.0015(18) 0.025(2)
C15 0.049(3) 0.028(2) 0.047(3) -0.0040(19) 0.022(2) 0.013(2)
C16 0.029(2) 0.070(3) 0.027(2) 0.016(2) 0.0010(17) 0.022(2)
C17 0.049(3) 0.050(3) 0.037(2) 0.016(2) 0.002(2) 0.031(2)
C18 0.044(2) 0.033(2) 0.039(2) 0.0149(18) 0.0020(18) 0.028(2)
C19 0.0195(17) 0.0279(19) 0.0192(17) 0.0007(15) 0.0040(14) 0.0080(15)
C20 0.035(2) 0.035(2) 0.038(2) 0.0171(18) 0.0065(17) 0.0216(18)
C21 0.040(3) 0.030(2) 0.048(3) 0.0023(19) 0.006(2) 0.020(2)
O1 0.046(2) 0.085(3) 0.058(2) -0.001(2) -0.0085(19) 0.022(2)
O2 0.0413(18) 0.0426(18) 0.0499(19) 0.0159(15) 0.0114(14) 0.0240(15)
C22A 0.057(3) 0.054(3) 0.073(4) 0.026(3) 0.034(3) 0.040(3)
F1A 0.127(14) 0.103(9) 0.082(7) 0.067(6) 0.081(9) 0.094(10)
F2A 0.059(11) 0.075(6) 0.038(5) 0.006(4) 0.016(5) 0.044(7)
F3A 0.057(7) 0.063(7) 0.120(14) 0.037(7) 0.056(6) 0.031(5)
C22B 0.057(3) 0.054(3) 0.073(4) 0.026(3) 0.034(3) 0.040(3)
F1B 0.039(9) 0.089(11) 0.107(12) 0.057(9) 0.011(9) 0.039(8)
F2B 0.056(14) 0.071(9) 0.067(10) 0.024(7) 0.023(8) 0.043(9)
F3B 0.091(14) 0.049(8) 0.120(15) 0.028(7) 0.079(10) 0.034(7)
C23 0.034(2) 0.034(2) 0.032(2) 0.0100(17) 0.0086(18) 0.0175(18)
O3 0.0431(17) 0.0451(18) 0.0411(17) 0.0025(14) 0.0025(14) 0.0284(15)
O4 0.0408(17) 0.0512(19) 0.0314(16) 0.0049(14) 0.0006(13) 0.0238(15)
C24A 0.062(4) 0.093(5) 0.043(3) 0.002(3) 0.007(3) 0.056(4)
F4A 0.090(14) 0.062(8) 0.065(7) -0.017(7) -0.029(8) 0.062(9)
F5A 0.035(6) 0.117(11) 0.049(6) -0.005(8) 0.011(5) 0.043(7)
F6A 0.18(2) 0.22(2) 0.024(7) -0.027(8) -0.024(8) 0.18(2)
C24B 0.062(4) 0.093(5) 0.043(3) 0.002(3) 0.007(3) 0.056(4)
F4B 0.071(9) 0.106(9) 0.108(8) -0.058(8) -0.029(6) 0.065(7)
F5B 0.105(9) 0.233(17) 0.061(6) 0.073(9) 0.058(6) 0.125(11)
F6B 0.049(5) 0.077(7) 0.070(8) -0.040(4) -0.006(4) 0.029(6)
N6 0.067(3) 0.073(4) 0.106(5) 0.036(3) 0.033(3) 0.044(3)
C25 0.040(3) 0.070(4) 0.052(3) 0.026(3) 0.017(2) 0.031(3)
C26 0.051(3) 0.069(4) 0.068(4) -0.010(3) 0.009(3) 0.026(3)

loop_
_atom_type_symbol
_atom_type_description
_atom_type_scat_dispersion_real
_atom_type_scat_dispersion_imag
_atom_type_scat_source
C C 0.0033 0.0016 'International Tables Vol C Tables 4.2.6.8 and 6.1.1.4'
H H 0.0000 0.0000 'International Tables Vol C Tables 4.2.6.8 and 6.1.1.4'
N N 0.0061 0.0033 'International Tables Vol C Tables 4.2.6.8 and 6.1.1.4'
O O 0.0106 0.0060 'International Tables Vol C Tables 4.2.6.8 and 6.1.1.4'
F F 0.0171 0.0103 'International Tables Vol C Tables 4.2.6.8 and 6.1.1.4'
S S 0.1246 0.1234 'International Tables Vol C Tables 4.2.6.8 and 6.1.1.4'
Ni Ni 0.3393 1.1124 'International Tables Vol C Tables 4.2.6.8 and 6.1.1.4'
Rh Rh -1.1178 0.9187 'International Tables Vol C Tables 4.2.6.8 and 6.1.1.4'

loop_
_geom_angle_atom_site_label_1
_geom_angle_atom_site_label_2
_geom_angle_atom_site_label_3
_geom_angle
_geom_angle_site_symmetry_1
_geom_angle_site_symmetry_3
_geom_angle_publ_flag
N5 Rh1 S3 88.79(9) . 2_565 ?
N5 Rh1 S1 88.31(9) . 2_565 ?
S3 Rh1 S1 89.87(3) 2_565 2_565 ?
N5 Rh1 S2 88.01(9) . . ?
S3 Rh1 S2 89.75(3) 2_565 . ?
S1 Rh1 S2 176.31(3) 2_565 . ?
N5 Rh1 S4 87.50(9) . . ?
S3 Rh1 S4 176.26(3) 2_565 . ?
S1 Rh1 S4 89.56(4) 2_565 . ?
S2 Rh1 S4 90.59(3) . . ?
N5 Rh1 Rh1 179.35(8) . 2_565 ?
S3 Rh1 Rh1 91.86(3) 2_565 2_565 ?
S1 Rh1 Rh1 91.74(3) 2_565 2_565 ?
S2 Rh1 Rh1 91.95(3) . 2_565 ?
S4 Rh1 Rh1 91.85(3) . 2_565 ?
N1 Ni1 N2 82.77(17) . . ?
N1 Ni1 S1 93.24(12) . . ?
N2 Ni1 S1 175.52(12) . . ?
N1 Ni1 S2 174.49(12) . . ?
N2 Ni1 S2 92.46(12) . . ?
S1 Ni1 S2 91.43(4) . . ?
N4 Ni2 N3 83.12(16) . . ?
N4 Ni2 S4 92.65(12) . . ?
N3 Ni2 S4 175.38(12) . . ?
N4 Ni2 S3 174.42(12) . . ?
N3 Ni2 S3 92.42(11) . . ?
S4 Ni2 S3 91.69(4) . . ?
C1 S1 Ni1 94.65(17) . . ?
C1 S1 Rh1 108.12(17) . 2_565 ?
Ni1 S1 Rh1 114.14(5) . 2_565 ?
C9 S2 Ni1 95.61(15) . . ?
C9 S2 Rh1 108.65(16) . . ?
Ni1 S2 Rh1 114.00(4) . . ?
C10 S3 Ni2 96.16(14) . . ?
C10 S3 Rh1 108.69(14) . 2_565 ?
Ni2 S3 Rh1 115.58(4) . 2_565 ?
C18 S4 Ni2 95.99(14) . . ?
C18 S4 Rh1 110.13(14) . . ?
Ni2 S4 Rh1 115.07(4) . . ?
C2 N1 C3 113.1(4) . . ?
C2 N1 C6 111.1(4) . . ?
C3 N1 C6 107.5(4) . . ?
C2 N1 Ni1 111.3(3) . . ?
C3 N1 Ni1 106.8(3) . . ?
C6 N1 Ni1 106.7(3) . . ?
C5 N2 C7 112.7(4) . . ?
C5 N2 C8 111.3(4) . . ?
C7 N2 C8 106.4(4) . . ?
C5 N2 Ni1 108.0(3) . . ?
C7 N2 Ni1 108.1(3) . . ?
C8 N2 Ni1 110.4(3) . . ?
C12 N3 C11 113.0(4) . . ?
C12 N3 C15 109.3(3) . . ?
C11 N3 C15 108.4(4) . . ?
C12 N3 Ni2 106.0(3) . . ?
C11 N3 Ni2 112.1(3) . . ?
C15 N3 Ni2 107.8(3) . . ?
C14 N4 C17 112.5(4) . . ?
C14 N4 C16 110.5(3) . . ?
C17 N4 C16 108.6(4) . . ?
C14 N4 Ni2 107.0(3) . . ?
C17 N4 Ni2 111.2(3) . . ?
C16 N4 Ni2 106.9(3) . . ?
C19 N5 Rh1 176.7(3) . . ?
C2 C1 S1 108.2(4) . . ?
C1 C2 N1 110.6(4) . . ?
N1 C3 C4 113.5(4) . . ?
C5 C4 C3 118.1(4) . . ?
N2 C5 C4 110.5(4) . . ?
N1 C6 C7 108.6(4) . . ?
N2 C7 C6 108.3(4) . . ?
C9 C8 N2 109.3(4) . . ?
C8 C9 S2 108.7(3) . . ?
C11 C10 S3 108.2(3) . . ?
C10 C11 N3 108.9(3) . . ?
N3 C12 C13 112.9(4) . . ?
C12 C13 C14 117.1(4) . . ?
N4 C14 C13 112.4(4) . . ?
N3 C15 C16 109.0(3) . . ?
N4 C16 C15 108.9(3) . . ?
C18 C17 N4 108.9(4) . . ?
C17 C18 S4 107.5(3) . . ?
N5 C19 C20 178.0(4) . . ?
O2 C21 O1 129.0(5) . . ?
O2 C21 C22A 113.8(4) . . ?
O1 C21 C22A 117.1(5) . . ?
F1A C22A F3A 103.6(13) . . ?
F1A C22A F2A 107.9(12) . . ?
F3A C22A F2A 104.5(13) . . ?
F1A C22A C21 111.1(7) . . ?
F3A C22A C21 118.2(17) . . ?
F2A C22A C21 110.9(12) . . ?
O4 C23 O3 130.6(4) . . ?
O4 C23 C24A 113.8(4) . . ?
O3 C23 C24A 115.4(4) . . ?
F6A C24A F4A 107.9(13) . . ?
F6A C24A F5A 99.0(13) . . ?
F4A C24A F5A 103.0(12) . . ?
F6A C24A C23 112.2(10) . . ?
F4A C24A C23 114.2(10) . . ?
F5A C24A C23 118.9(11) . . ?
N6 C25 C26 179.5(7) . . ?

loop_
_geom_bond_atom_site_label_1
_geom_bond_atom_site_label_2
_geom_bond_distance
_geom_bond_site_symmetry_2
_geom_bond_publ_flag
Rh1 N5 2.183(3) . ?
Rh1 S3 2.3540(11) 2_565 ?
Rh1 S1 2.3600(11) 2_565 ?
Rh1 S2 2.3606(11) . ?
Rh1 S4 2.3635(11) . ?
Rh1 Rh1 2.8925(8) 2_565 ?
Ni1 N1 1.910(3) . ?
Ni1 N2 1.920(4) . ?
Ni1 S1 2.1224(11) . ?
Ni1 S2 2.1302(11) . ?
Ni2 N4 1.912(4) . ?
Ni2 N3 1.913(4) . ?
Ni2 S4 2.1211(12) . ?
Ni2 S3 2.1234(11) . ?
S1 C1 1.868(5) . ?
S1 Rh1 2.3599(11) 2_565 ?
S2 C9 1.851(4) . ?
S3 C10 1.849(4) . ?
S3 Rh1 2.3540(11) 2_565 ?
S4 C18 1.848(4) . ?
N1 C2 1.473(6) . ?
N1 C3 1.488(6) . ?
N1 C6 1.545(7) . ?
N2 C5 1.458(6) . ?
N2 C7 1.480(6) . ?
N2 C8 1.527(6) . ?
N3 C12 1.481(6) . ?
N3 C11 1.502(6) . ?
N3 C15 1.506(6) . ?
N4 C14 1.481(6) . ?
N4 C17 1.500(6) . ?
N4 C16 1.509(6) . ?
N5 C19 1.111(5) . ?
C1 C2 1.457(8) . ?
C3 C4 1.496(7) . ?
C4 C5 1.474(7) . ?
C6 C7 1.571(8) . ?
C8 C9 1.434(7) . ?
C10 C11 1.483(6) . ?
C12 C13 1.487(7) . ?
C13 C14 1.490(7) . ?
C15 C16 1.558(7) . ?
C17 C18 1.485(6) . ?
C19 C20 1.482(6) . ?
C21 O2 1.237(6) . ?
C21 O1 1.232(6) . ?
C21 C22A 1.540(7) . ?
C22A F1A 1.321(11) . ?
C22A F3A 1.339(12) . ?
C22A F2A 1.349(11) . ?
C23 O4 1.226(5) . ?
C23 O3 1.240(5) . ?
C23 C24A 1.530(7) . ?
C24A F6A 1.325(12) . ?
C24A F4A 1.345(12) . ?
C24A F5A 1.357(13) . ?
N6 C25 1.147(8) . ?
C25 C26 1.434(8) . ?

loop_
_geom_torsion_atom_site_label_1
_geom_torsion_atom_site_label_2
_geom_torsion_atom_site_label_3
_geom_torsion_atom_site_label_4
_geom_torsion
_geom_torsion_site_symmetry_1
_geom_torsion_site_symmetry_2
_geom_torsion_site_symmetry_3
_geom_torsion_site_symmetry_4
_geom_torsion_publ_flag
N1 Ni1 S1 C1 11.0(2) . . . . ?
N2 Ni1 S1 C1 38.0(17) . . . . ?
S2 Ni1 S1 C1 -171.90(18) . . . . ?
N1 Ni1 S1 Rh1 123.26(12) . . . 2_565 ?
N2 Ni1 S1 Rh1 150.3(17) . . . 2_565 ?
S2 Ni1 S1 Rh1 -59.67(5) . . . 2_565 ?
N1 Ni1 S2 C9 -39.6(12) . . . . ?
N2 Ni1 S2 C9 -9.73(19) . . . . ?
S1 Ni1 S2 C9 172.51(15) . . . . ?
N1 Ni1 S2 Rh1 -152.9(12) . . . . ?
N2 Ni1 S2 Rh1 -123.02(13) . . . . ?
S1 Ni1 S2 Rh1 59.22(5) . . . . ?
N5 Rh1 S2 C9 38.79(17) . . . . ?
S3 Rh1 S2 C9 -50.01(15) 2_565 . . . ?
S1 Rh1 S2 C9 34.0(6) 2_565 . . . ?
S4 Rh1 S2 C9 126.27(15) . . . . ?
Rh1 Rh1 S2 C9 -141.86(15) 2_565 . . . ?
N5 Rh1 S2 Ni1 144.05(9) . . . . ?
S3 Rh1 S2 Ni1 55.25(5) 2_565 . . . ?
S1 Rh1 S2 Ni1 139.3(5) 2_565 . . . ?
S4 Rh1 S2 Ni1 -128.47(5) . . . . ?
Rh1 Rh1 S2 Ni1 -36.60(4) 2_565 . . . ?
N4 Ni2 S3 C10 47.4(13) . . . . ?
N3 Ni2 S3 C10 10.68(19) . . . . ?
S4 Ni2 S3 C10 -171.45(14) . . . . ?
N4 Ni2 S3 Rh1 161.5(13) . . . 2_565 ?
N3 Ni2 S3 Rh1 124.82(13) . . . 2_565 ?
S4 Ni2 S3 Rh1 -57.30(5) . . . 2_565 ?
N4 Ni2 S4 C18 -10.46(19) . . . . ?
N3 Ni2 S4 C18 -34.3(15) . . . . ?
S3 Ni2 S4 C18 173.03(15) . . . . ?
N4 Ni2 S4 Rh1 -126.00(13) . . . . ?
N3 Ni2 S4 Rh1 -149.8(15) . . . . ?
S3 Ni2 S4 Rh1 57.49(5) . . . . ?
N5 Rh1 S4 C18 36.46(17) . . . . ?
S3 Rh1 S4 C18 43.6(5) 2_565 . . . ?
S1 Rh1 S4 C18 124.79(15) 2_565 . . . ?
S2 Rh1 S4 C18 -51.52(15) . . . . ?
Rh1 Rh1 S4 C18 -143.49(15) 2_565 . . . ?
N5 Rh1 S4 Ni2 143.57(10) . . . . ?
S3 Rh1 S4 Ni2 150.7(5) 2_565 . . . ?
S1 Rh1 S4 Ni2 -128.10(5) 2_565 . . . ?
S2 Rh1 S4 Ni2 55.59(5) . . . . ?
Rh1 Rh1 S4 Ni2 -36.38(5) 2_565 . . . ?
N2 Ni1 N1 C2 -163.9(4) . . . . ?
S1 Ni1 N1 C2 14.0(3) . . . . ?
S2 Ni1 N1 C2 -133.8(11) . . . . ?
N2 Ni1 N1 C3 72.2(3) . . . . ?
S1 Ni1 N1 C3 -109.9(3) . . . . ?
S2 Ni1 N1 C3 102.3(12) . . . . ?
N2 Ni1 N1 C6 -42.5(3) . . . . ?
S1 Ni1 N1 C6 135.4(3) . . . . ?
S2 Ni1 N1 C6 -12.4(14) . . . . ?
N1 Ni1 N2 C5 -76.7(3) . . . . ?
S1 Ni1 N2 C5 -103.9(16) . . . . ?
S2 Ni1 N2 C5 106.1(3) . . . . ?
N1 Ni1 N2 C7 45.5(3) . . . . ?
S1 Ni1 N2 C7 18.3(19) . . . . ?
S2 Ni1 N2 C7 -131.7(3) . . . . ?
N1 Ni1 N2 C8 161.4(3) . . . . ?
S1 Ni1 N2 C8 134.2(15) . . . . ?
S2 Ni1 N2 C8 -15.8(3) . . . . ?
N4 Ni2 N3 C12 74.7(3) . . . . ?
S4 Ni2 N3 C12 98.7(15) . . . . ?
S3 Ni2 N3 C12 -108.6(3) . . . . ?
N4 Ni2 N3 C11 -161.5(3) . . . . ?
S4 Ni2 N3 C11 -137.5(14) . . . . ?
S3 Ni2 N3 C11 15.1(3) . . . . ?
N4 Ni2 N3 C15 -42.3(3) . . . . ?
S4 Ni2 N3 C15 -18.3(17) . . . . ?
S3 Ni2 N3 C15 134.4(3) . . . . ?
N3 Ni2 N4 C14 -74.9(3) . . . . ?
S4 Ni2 N4 C14 107.0(3) . . . . ?
S3 Ni2 N4 C14 -111.9(12) . . . . ?
N3 Ni2 N4 C17 161.9(3) . . . . ?
S4 Ni2 N4 C17 -16.2(3) . . . . ?
S3 Ni2 N4 C17 125.0(12) . . . . ?
N3 Ni2 N4 C16 43.6(3) . . . . ?
S4 Ni2 N4 C16 -134.6(3) . . . . ?
S3 Ni2 N4 C16 6.6(15) . . . . ?
S3 Rh1 N5 C19 -163(5) 2_565 . . . ?
S1 Rh1 N5 C19 -73(5) 2_565 . . . ?
S2 Rh1 N5 C19 107(5) . . . . ?
S4 Rh1 N5 C19 16(5) . . . . ?
Rh1 Rh1 N5 C19 21(12) 2_565 . . . ?
Ni1 S1 C1 C2 -35.7(4) . . . . ?
Rh1 S1 C1 C2 -153.0(3) 2_565 . . . ?
S1 C1 C2 N1 52.3(5) . . . . ?
C3 N1 C2 C1 77.7(5) . . . . ?
C6 N1 C2 C1 -161.2(4) . . . . ?
Ni1 N1 C2 C1 -42.5(5) . . . . ?
C2 N1 C3 C4 171.0(4) . . . . ?
C6 N1 C3 C4 47.9(5) . . . . ?
Ni1 N1 C3 C4 -66.2(4) . . . . ?
N1 C3 C4 C5 46.1(6) . . . . ?
C7 N2 C5 C4 -49.0(5) . . . . ?
C8 N2 C5 C4 -168.3(4) . . . . ?
Ni1 N2 C5 C4 70.3(4) . . . . ?
C3 C4 C5 N2 -47.2(6) . . . . ?
C2 N1 C6 C7 152.8(4) . . . . ?
C3 N1 C6 C7 -82.9(4) . . . . ?
Ni1 N1 C6 C7 31.3(4) . . . . ?
C5 N2 C7 C6 83.8(5) . . . . ?
C8 N2 C7 C6 -154.0(4) . . . . ?
Ni1 N2 C7 C6 -35.5(4) . . . . ?
N1 C6 C7 N2 2.5(5) . . . . ?
C5 N2 C8 C9 -75.4(5) . . . . ?
C7 N2 C8 C9 161.6(4) . . . . ?
Ni1 N2 C8 C9 44.6(5) . . . . ?
N2 C8 C9 S2 -53.7(5) . . . . ?
Ni1 S2 C9 C8 36.5(3) . . . . ?
Rh1 S2 C9 C8 154.2(3) . . . . ?
Ni2 S3 C10 C11 -35.9(3) . . . . ?
Rh1 S3 C10 C11 -155.6(3) 2_565 . . . ?
S3 C10 C11 N3 51.8(4) . . . . ?
C12 N3 C11 C10 76.9(5) . . . . ?
C15 N3 C11 C10 -161.7(4) . . . . ?
Ni2 N3 C11 C10 -42.9(4) . . . . ?
C11 N3 C12 C13 167.6(4) . . . . ?
C15 N3 C12 C13 46.8(5) . . . . ?
Ni2 N3 C12 C13 -69.1(4) . . . . ?
N3 C12 C13 C14 47.4(6) . . . . ?
C17 N4 C14 C13 -169.5(4) . . . . ?
C16 N4 C14 C13 -47.9(5) . . . . ?
Ni2 N4 C14 C13 68.1(4) . . . . ?
C12 C13 C14 N4 -46.4(6) . . . . ?
C12 N3 C15 C16 -84.3(4) . . . . ?
C11 N3 C15 C16 152.1(4) . . . . ?
Ni2 N3 C15 C16 30.6(4) . . . . ?
C14 N4 C16 C15 81.5(4) . . . . ?
C17 N4 C16 C15 -154.7(4) . . . . ?
Ni2 N4 C16 C15 -34.6(4) . . . . ?
N3 C15 C16 N4 2.7(5) . . . . ?
C14 N4 C17 C18 -75.3(5) . . . . ?
C16 N4 C17 C18 162.1(4) . . . . ?
Ni2 N4 C17 C18 44.7(4) . . . . ?
N4 C17 C18 S4 -53.5(4) . . . . ?
Ni2 S4 C18 C17 36.4(3) . . . . ?
Rh1 S4 C18 C17 155.9(3) . . . . ?
Rh1 N5 C19 C20 41(16) . . . . ?
O2 C21 C22A F1A 43.3(16) . . . . ?
O1 C21 C22A F1A -139.8(16) . . . . ?
O2 C21 C22A F3A 162.8(15) . . . . ?
O1 C21 C22A F3A -20.3(16) . . . . ?
O2 C21 C22A F2A -76.7(17) . . . . ?
O1 C21 C22A F2A 100.2(17) . . . . ?
O4 C23 C24A F6A -173.4(18) . . . . ?
O3 C23 C24A F6A 10.8(19) . . . . ?
O4 C23 C24A F4A -50.1(17) . . . . ?
O3 C23 C24A F4A 134.0(16) . . . . ?
O4 C23 C24A F5A 71.9(14) . . . . ?
O3 C23 C24A F5A -103.9(13) . . . . ?
